data_4105637
loop_
_publ_author_name
'Filippo Sladojevich'
'Andrea Trabocchi'
'Antonio Guarna'
'Darren J. Dixon'

_publ_contact_author 'Darren J. Dixon'
_publ_contact_author_email darren.dixon@chem.ox.ac.uk
_publ_section_title
;
 A New Family of Cinchona-Derived Amino Phosphine Precatalysts:
 Application to the Highly Enantio- and Diastereoselective
 Silver-Catalyzed Isocyanoacetate Aldol Reaction
;
_journal_name_full 'Journal of the American Chemical Society'
_journal_page_first 1710
_journal_page_last 1713
_journal_paper_doi 10.1021/ja110534g
_journal_volume 133
_journal_year 2011
_chemical_absolute_configuration unk
_chemical_formula_sum 'C17 H14.67 F N O3.33'
_chemical_formula_weight 305.30
_space_group_IT_number 146
_symmetry_cell_setting rhombohedral
_symmetry_space_group_name_Hall 'R 3'
_symmetry_space_group_name_H-M 'R 3 :H'
_atom_sites_solution_hydrogens geom
_atom_sites_solution_primary direct
_atom_sites_solution_secondary difmap
_audit_creation_method SHELXL-97
_cell_angle_alpha 90.00
_cell_angle_beta 90.00
_cell_angle_gamma 120.00
_cell_formula_units_Z 9
_cell_length_a 25.205(8)
_cell_length_b 25.205(8)
_cell_length_c 5.987(3)
_cell_measurement_reflns_used 686
_cell_measurement_temperature 100(2)
_cell_measurement_theta_max 21.48
_cell_measurement_theta_min 3.23
_cell_volume 3294(2)
_computing_cell_refinement 'Bruker SMART'
_computing_data_collection 'Bruker SMART'
_computing_data_reduction 'Bruker SAINT'
_computing_molecular_graphics 'Bruker SHELXTL'
_computing_publication_material 'Bruker SHELXTL'
_computing_structure_refinement 'SHELXL-97 (Sheldrick, 1997)'
_computing_structure_solution 'SHELXS-97 (Sheldrick, 1990)'
_diffrn_ambient_temperature 100(2)
_diffrn_measured_fraction_theta_full 0.999
_diffrn_measured_fraction_theta_max 0.999
_diffrn_measurement_device_type 'CCD area detector'
_diffrn_measurement_method 'phi and omega scans'
_diffrn_radiation_monochromator graphite
_diffrn_radiation_source 'fine-focus sealed tube'
_diffrn_radiation_type MoK\a
_diffrn_radiation_wavelength 0.71073
_diffrn_reflns_av_R_equivalents 0.0000
_diffrn_reflns_av_sigmaI/netI 0.0622
_diffrn_reflns_limit_h_max 27
_diffrn_reflns_limit_h_min -29
_diffrn_reflns_limit_k_max 30
_diffrn_reflns_limit_k_min -30
_diffrn_reflns_limit_l_max 7
_diffrn_reflns_limit_l_min 0
_diffrn_reflns_number 1288
_diffrn_reflns_theta_full 25.02
_diffrn_reflns_theta_max 25.02
_diffrn_reflns_theta_min 2.80
_exptl_absorpt_coefficient_mu 0.105
_exptl_absorpt_correction_T_max 0.9917
_exptl_absorpt_correction_T_min 0.9207
_exptl_absorpt_correction_type multi-scan
_exptl_absorpt_process_details SADABS'
_exptl_crystal_colour colourless
_exptl_crystal_density_diffrn 1.385
_exptl_crystal_description needle
_exptl_crystal_F_000 1434
_exptl_crystal_size_max 0.80
_exptl_crystal_size_mid 0.08
_exptl_crystal_size_min 0.08
_refine_diff_density_max 0.246
_refine_diff_density_min -0.264
_refine_diff_density_rms 0.053
_refine_ls_extinction_method none
_refine_ls_goodness_of_fit_ref 1.072
_refine_ls_hydrogen_treatment constr
_refine_ls_matrix_type full
_refine_ls_number_parameters 184
_refine_ls_number_reflns 1288
_refine_ls_number_restraints 1
_refine_ls_restrained_S_all 1.072
_refine_ls_R_factor_all 0.0625
_refine_ls_R_factor_gt 0.0498
_refine_ls_shift/su_max 0.000
_refine_ls_shift/su_mean 0.000
_refine_ls_structure_factor_coef Fsqd
_refine_ls_weighting_details 'calc w=1/[\s^2^(Fo^2^)+(0.0469P)^2^+0.1247P] where P=(Fo^2^+2Fc^2^)/3'
_refine_ls_weighting_scheme calc
_refine_ls_wR_factor_gt 0.0937
_refine_ls_wR_factor_ref 0.0986
_reflns_number_gt 1082
_reflns_number_total 1288
_reflns_threshold_expression >2sigma(I)
_cod_data_source_file ja110534g_si_002.cif
_cod_data_source_block z:\s3049\work\s3049twa
_cod_original_sg_symbol_H-M 'R 3'
_cod_database_code 4105637

loop_
_symmetry_equiv_pos_as_xyz
'x, y, z'
'-y, x-y, z'
'-x+y, -x, z'
'x+2/3, y+1/3, z+1/3'
'-y+2/3, x-y+1/3, z+1/3'
'-x+y+2/3, -x+1/3, z+1/3'
'x+1/3, y+2/3, z+2/3'
'-y+1/3, x-y+2/3, z+2/3'
'-x+y+1/3, -x+2/3, z+2/3'

loop_
_atom_site_label
_atom_site_type_symbol
_atom_site_fract_x
_atom_site_fract_y
_atom_site_fract_z
_atom_site_U_iso_or_equiv
_atom_site_adp_type
_atom_site_occupancy
_atom_site_symmetry_multiplicity
_atom_site_calc_flag
_atom_site_refinement_flags
_atom_site_disorder_assembly
_atom_site_disorder_group
F1 F -0.04597(15) 0.09072(14) -0.4715(5) 0.0445(9) Uani 1 1 d . . .
O1 O 0.10218(18) 0.19282(17) 0.3513(6) 0.0378(10) Uani 1 1 d . . .
O2 O 0.11504(18) 0.18530(16) -0.0150(6) 0.0352(9) Uani 1 1 d . . .
O3 O 0.05212(15) 0.31729(15) 0.0740(6) 0.0264(8) Uani 1 1 d . . .
N1 N 0.10576(19) 0.29874(18) 0.3370(7) 0.0238(9) Uani 1 1 d . . .
C1 C 0.01147(12) 0.21471(11) -0.0723(5) 0.0226(11) Uani 1 1 d G . .
C2 C 0.00647(13) 0.18168(14) -0.2648(4) 0.0265(12) Uani 1 1 d G . .
H2 H 0.0363 0.1997 -0.3796 0.032 Uiso 1 1 calc R . .
C3 C -0.04218(15) 0.12224(13) -0.2893(5) 0.0309(12) Uani 1 1 d G . .
C4 C -0.08582(13) 0.09585(11) -0.1213(6) 0.0315(13) Uani 1 1 d G . .
H4 H -0.1191 0.0552 -0.1380 0.038 Uiso 1 1 calc R . .
C5 C -0.08082(13) 0.12889(13) 0.0712(5) 0.0295(13) Uani 1 1 d G . .
H5 H -0.1106 0.1109 0.1860 0.035 Uiso 1 1 calc R . .
C6 C -0.03217(14) 0.18832(13) 0.0957(4) 0.0278(12) Uani 1 1 d G . .
H6 H -0.0288 0.2109 0.2272 0.033 Uiso 1 1 calc R . .
C7 C 0.0690(2) 0.2770(2) -0.0401(9) 0.0224(11) Uani 1 1 d . . .
H7 H 0.0882 0.2948 -0.1878 0.027 Uiso 1 1 calc R . .
C8 C 0.1179(2) 0.2768(2) 0.1238(8) 0.0217(11) Uani 1 1 d . . .
C9 C 0.18443(10) 0.32091(13) 0.0462(4) 0.0226(11) Uani 1 1 d G . .
C10 C 0.20356(12) 0.31399(13) -0.1641(4) 0.0281(12) Uani 1 1 d G . .
H10 H 0.1751 0.2842 -0.2646 0.034 Uiso 1 1 calc R . .
C11 C 0.26440(13) 0.35067(15) -0.2274(4) 0.0286(12) Uani 1 1 d G . .
H11 H 0.2775 0.3459 -0.3712 0.034 Uiso 1 1 calc R . .
C12 C 0.30612(10) 0.39426(13) -0.0804(6) 0.0307(12) Uani 1 1 d G . .
H12 H 0.3477 0.4193 -0.1237 0.037 Uiso 1 1 calc R . .
C13 C 0.28699(12) 0.40118(13) 0.1299(5) 0.0267(12) Uani 1 1 d G . .
H13 H 0.3155 0.4310 0.2303 0.032 Uiso 1 1 calc R . .
C14 C 0.22615(13) 0.36450(14) 0.1932(4) 0.0253(11) Uani 1 1 d G . .
H14 H 0.2131 0.3692 0.3369 0.030 Uiso 1 1 calc R . .
C15 C 0.1112(2) 0.2125(2) 0.1401(9) 0.0261(12) Uani 1 1 d . . .
C16 C 0.0951(3) 0.1322(3) 0.3814(12) 0.058(2) Uani 1 1 d . . .
H16A H 0.0556 0.1012 0.3195 0.087 Uiso 1 1 calc R . .
H16B H 0.0965 0.1244 0.5411 0.087 Uiso 1 1 calc R . .
H16C H 0.1284 0.1303 0.3040 0.087 Uiso 1 1 calc R . .
C17 C 0.0725(2) 0.3207(2) 0.2875(9) 0.0257(12) Uani 1 1 d . . .
H17 H 0.0612 0.3399 0.3996 0.031 Uiso 1 1 calc R . .
O1S O 0.0000 0.0000 0.856(4) 0.069(5) Uani 0.400(16) 3 d SP A 1
O1T O 0.0259(12) 0.0389(11) 1.036(4) 0.069(5) Uani 0.200(5) 1 d P . 2

loop_
_atom_site_aniso_label
_atom_site_aniso_U_11
_atom_site_aniso_U_22
_atom_site_aniso_U_33
_atom_site_aniso_U_23
_atom_site_aniso_U_13
_atom_site_aniso_U_12
F1 0.048(2) 0.0390(18) 0.0283(17) -0.0117(16) 0.0011(15) 0.0083(16)
O1 0.054(2) 0.040(2) 0.031(2) 0.0164(19) 0.018(2) 0.032(2)
O2 0.049(2) 0.036(2) 0.029(2) -0.0086(18) -0.0080(19) 0.0275(19)
O3 0.0305(19) 0.0249(18) 0.027(2) -0.0015(16) 0.0008(17) 0.0163(16)
N1 0.026(2) 0.023(2) 0.019(2) 0.0024(19) 0.0065(18) 0.0105(19)
C1 0.020(2) 0.026(3) 0.024(3) 0.005(2) 0.000(2) 0.013(2)
C2 0.029(3) 0.032(3) 0.020(3) 0.002(2) 0.002(2) 0.016(2)
C3 0.032(3) 0.031(3) 0.029(3) -0.004(3) -0.001(3) 0.015(3)
C4 0.027(3) 0.026(3) 0.035(3) 0.002(3) -0.002(2) 0.008(2)
C5 0.031(3) 0.030(3) 0.027(3) 0.005(3) 0.004(3) 0.015(3)
C6 0.026(3) 0.031(3) 0.030(3) 0.002(2) 0.004(2) 0.017(2)
C7 0.025(3) 0.024(3) 0.021(3) 0.000(2) 0.001(2) 0.014(2)
C8 0.028(3) 0.023(3) 0.015(3) -0.001(2) 0.002(2) 0.013(2)
C9 0.026(3) 0.021(3) 0.020(3) 0.002(2) 0.001(2) 0.011(2)
C10 0.032(3) 0.027(3) 0.028(3) -0.001(2) -0.002(2) 0.016(2)
C11 0.032(3) 0.036(3) 0.024(3) 0.010(3) 0.006(2) 0.021(3)
C12 0.025(3) 0.028(3) 0.037(3) 0.006(3) -0.001(3) 0.012(2)
C13 0.023(3) 0.025(3) 0.029(3) -0.004(2) -0.007(2) 0.010(2)
C14 0.028(3) 0.032(3) 0.020(3) 0.002(2) -0.003(2) 0.019(2)
C15 0.016(2) 0.028(3) 0.032(3) 0.004(3) -0.001(2) 0.009(2)
C16 0.069(4) 0.050(4) 0.073(5) 0.032(4) 0.028(4) 0.044(4)
C17 0.027(3) 0.020(3) 0.026(3) 0.000(2) 0.007(2) 0.008(2)
O1S 0.084(8) 0.084(8) 0.039(8) 0.000 0.000 0.042(4)
O1T 0.084(8) 0.084(8) 0.039(8) 0.000 0.000 0.042(4)

loop_
_atom_type_symbol
_atom_type_description
_atom_type_scat_dispersion_real
_atom_type_scat_dispersion_imag
_atom_type_scat_source
C C 0.0033 0.0016 'International Tables Vol C Tables 4.2.6.8 and 6.1.1.4'
H H 0.0000 0.0000 'International Tables Vol C Tables 4.2.6.8 and 6.1.1.4'
F F 0.0171 0.0103 'International Tables Vol C Tables 4.2.6.8 and 6.1.1.4'
N N 0.0061 0.0033 'International Tables Vol C Tables 4.2.6.8 and 6.1.1.4'
O O 0.0106 0.0060 'International Tables Vol C Tables 4.2.6.8 and 6.1.1.4'

loop_
_geom_angle_atom_site_label_1
_geom_angle_atom_site_label_2
_geom_angle_atom_site_label_3
_geom_angle
_geom_angle_site_symmetry_1
_geom_angle_site_symmetry_3
C15 O1 C16 114.5(5) . .
C17 O3 C7 104.6(4) . .
C17 N1 C8 105.7(4) . .
C2 C1 C6 120.0 . .
C2 C1 C7 118.5(3) . .
C6 C1 C7 121.2(3) . .
C1 C2 C3 120.0 . .
C1 C2 H2 120.0 . .
C3 C2 H2 120.0 . .
F1 C3 C2 119.6(2) . .
F1 C3 C4 120.4(2) . .
C2 C3 C4 120.0 . .
C5 C4 C3 120.0 . .
C5 C4 H4 120.0 . .
C3 C4 H4 120.0 . .
C6 C5 C4 120.0 . .
C6 C5 H5 120.0 . .
C4 C5 H5 120.0 . .
C5 C6 C1 120.0 . .
C5 C6 H6 120.0 . .
C1 C6 H6 120.0 . .
O3 C7 C1 108.6(3) . .
O3 C7 C8 102.3(4) . .
C1 C7 C8 114.6(4) . .
O3 C7 H7 110.3 . .
C1 C7 H7 110.3 . .
C8 C7 H7 110.3 . .
N1 C8 C15 113.7(4) . .
N1 C8 C9 110.0(4) . .
C15 C8 C9 106.4(3) . .
N1 C8 C7 103.1(4) . .
C15 C8 C7 111.5(4) . .
C9 C8 C7 112.3(4) . .
C10 C9 C14 120.0 . .
C10 C9 C8 120.0(3) . .
C14 C9 C8 119.8(3) . .
C11 C10 C9 120.0 . .
C11 C10 H10 120.0 . .
C9 C10 H10 120.0 . .
C10 C11 C12 120.0 . .
C10 C11 H11 120.0 . .
C12 C11 H11 120.0 . .
C13 C12 C11 120.0 . .
C13 C12 H12 120.0 . .
C11 C12 H12 120.0 . .
C14 C13 C12 120.0 . .
C14 C13 H13 120.0 . .
C12 C13 H13 120.0 . .
C13 C14 C9 120.0 . .
C13 C14 H14 120.0 . .
C9 C14 H14 120.0 . .
O2 C15 O1 125.1(4) . .
O2 C15 C8 123.9(5) . .
O1 C15 C8 111.0(4) . .
O1 C16 H16A 109.5 . .
O1 C16 H16B 109.5 . .
H16A C16 H16B 109.5 . .
O1 C16 H16C 109.5 . .
H16A C16 H16C 109.5 . .
H16B C16 H16C 109.5 . .
N1 C17 O3 120.6(5) . .
N1 C17 H17 119.7 . .
O3 C17 H17 119.7 . .
O1T O1T O1T 60.001(11) 3 2

loop_
_geom_bond_atom_site_label_1
_geom_bond_atom_site_label_2
_geom_bond_distance
_geom_bond_site_symmetry_2
F1 C3 1.325(4) .
O1 C15 1.335(6) .
O1 C16 1.457(7) .
O2 C15 1.186(6) .
O3 C17 1.364(6) .
O3 C7 1.452(6) .
N1 C17 1.250(6) .
N1 C8 1.482(6) .
C1 C2 1.3900 .
C1 C6 1.3900 .
C1 C7 1.526(5) .
C2 C3 1.3900 .
C2 H2 0.9500 .
C3 C4 1.3900 .
C4 C5 1.3900 .
C4 H4 0.9500 .
C5 C6 1.3900 .
C5 H5 0.9500 .
C6 H6 0.9500 .
C7 C8 1.577(7) .
C7 H7 1.0000 .
C8 C15 1.548(7) .
C8 C9 1.549(5) .
C9 C10 1.3900 .
C9 C14 1.3900 .
C10 C11 1.3900 .
C10 H10 0.9500 .
C11 C12 1.3900 .
C11 H11 0.9500 .
C12 C13 1.3900 .
C12 H12 0.9500 .
C13 C14 1.3900 .
C13 H13 0.9500 .
C14 H14 0.9500 .
C16 H16A 0.9800 .
C16 H16B 0.9800 .
C16 H16C 0.9800 .
C17 H17 0.9500 .
O1T O1T 1.50(4) 3
O1T O1T 1.50(4) 2
